data_7718554
loop_
_publ_author_name
'Sanzhenakova, E. A.'
'Smirnova, K. S.'
'Pozdnyakov, I. P.'
'Berezin, A. S.'
'Potkin, V. I.'
'Lider, E. V.'

_publ_section_title
;
 Structural diversity of photoluminescent lanthanide(III) coordination
 compounds with an isothiazole derivative.
;
_journal_issue 19
_journal_name_full 'Dalton transactions (Cambridge, England : 2003)'
_journal_page_first 7810
_journal_page_last 7818
_journal_paper_doi 10.1039/d5dt00127g
_journal_volume 54
_journal_year 2025
_chemical_formula_moiety 'C72 H20 Cl36 Eu6 N18 O46 S18, 2(H2 O), 2(C2 H6 O)'
_chemical_formula_sum 'C76 H36 Cl36 Eu6 N18 O50 S18'
_chemical_formula_weight 4766.27
_space_group_crystal_system triclinic
_space_group_IT_number 2
_space_group_name_Hall '-P 1'
_space_group_name_H-M_alt 'P -1'
_atom_sites_solution_hydrogens mixed
_atom_sites_solution_primary dual
_audit_creation_date 2024-03-06
_audit_creation_method
;
Olex2 1.3
(compiled 2020.11.12 svn.r5f609507 for OlexSys, GUI svn.r6408)
;
_audit_update_record
;
2024-08-26 deposited with the CCDC.	2025-04-08 downloaded from the CCDC.
;
_cell_angle_alpha 83.3690(10)
_cell_angle_beta 73.4220(10)
_cell_angle_gamma 83.5580(10)
_cell_formula_units_Z 1
_cell_length_a 15.1212(5)
_cell_length_b 15.7752(5)
_cell_length_c 16.1319(5)
_cell_measurement_reflns_used 8854
_cell_measurement_temperature 150.0
_cell_measurement_theta_max 28.98
_cell_measurement_theta_min 2.54
_cell_volume 3650.8(2)
_computing_molecular_graphics 'Olex2 1.3 (Dolomanov et al., 2009)'
_computing_publication_material 'Olex2 1.3 (Dolomanov et al., 2009)'
_computing_structure_refinement 'SHELXL 2014/7 (Sheldrick, 2015)'
_computing_structure_solution 'SHELXT 2014/5 (Sheldrick, 2014)'
_diffrn_ambient_temperature 150.0
_diffrn_measured_fraction_theta_full 0.993
_diffrn_measured_fraction_theta_max 0.992
_diffrn_measurement_device_type 'Bruker APEX-II CCD'
_diffrn_measurement_method '\f and \w scans'
_diffrn_radiation_type MoK\a
_diffrn_radiation_wavelength 0.71073
_diffrn_reflns_av_R_equivalents 0.0658
_diffrn_reflns_av_unetI/netI 0.1128
_diffrn_reflns_Laue_measured_fraction_full 0.993
_diffrn_reflns_Laue_measured_fraction_max 0.992
_diffrn_reflns_limit_h_max 20
_diffrn_reflns_limit_h_min -19
_diffrn_reflns_limit_k_max 21
_diffrn_reflns_limit_k_min -20
_diffrn_reflns_limit_l_max 22
_diffrn_reflns_limit_l_min -21
_diffrn_reflns_number 44085
_diffrn_reflns_point_group_measured_fraction_full 0.993
_diffrn_reflns_point_group_measured_fraction_max 0.992
_diffrn_reflns_theta_full 25.242
_diffrn_reflns_theta_max 29.141
_diffrn_reflns_theta_min 1.839
_diffrn_source_current 1.4
_diffrn_source_power 0.07
_diffrn_source_voltage 50.0
_diffrn_standards_number 0
_exptl_absorpt_coefficient_mu 3.541
_exptl_absorpt_correction_T_max 0.7458
_exptl_absorpt_correction_T_min 0.6286
_exptl_absorpt_correction_type multi-scan
_exptl_absorpt_process_details
;
SADABS-2016/2 (Bruker,2016/2) was used for absorption correction.
wR2(int) was 0.0972 before and 0.0541 after correction.
The Ratio of minimum to maximum transmission is 0.8429.
The \l/2 correction factor is Not present.
;
_exptl_crystal_colour colourless
_exptl_crystal_colour_primary colourless
_exptl_crystal_density_diffrn 2.168
_exptl_crystal_description prism
_exptl_crystal_F_000 2296
_exptl_crystal_size_max 0.085
_exptl_crystal_size_mid 0.065
_exptl_crystal_size_min 0.04
_refine_diff_density_max 1.337
_refine_diff_density_min -1.140
_refine_diff_density_rms 0.195
_refine_ls_extinction_method none
_refine_ls_goodness_of_fit_ref 0.942
_refine_ls_hydrogen_treatment constr
_refine_ls_matrix_type full
_refine_ls_number_parameters 931
_refine_ls_number_reflns 19515
_refine_ls_number_restraints 1
_refine_ls_restrained_S_all 0.942
_refine_ls_R_factor_all 0.0930
_refine_ls_R_factor_gt 0.0484
_refine_ls_shift/su_max 0.001
_refine_ls_shift/su_mean 0.000
_refine_ls_structure_factor_coef Fsqd
_refine_ls_weighting_details 'w=1/[\s^2^(Fo^2^)+(0.0180P)^2^] where P=(Fo^2^+2Fc^2^)/3'
_refine_ls_weighting_scheme calc
_refine_ls_wR_factor_gt 0.0703
_refine_ls_wR_factor_ref 0.0808
_reflns_Friedel_coverage 0.000
_reflns_number_gt 12789
_reflns_number_total 19515
_reflns_threshold_expression 'I > 2\s(I)'
_cod_data_source_file d5dt00127g2.cif
_cod_data_source_block elt3-4
_cod_depositor_comments 'Adding full bibliography for 7718552--7718554.cif.'
_cod_database_code 7718554
_shelx_shelxl_version_number 2014/7
_shelx_space_group_comment
;
The symmetry employed for this shelxl refinement is uniquely defined
by the following loop, which should always be used as a source of
symmetry information in preference to the above space-group names.
They are only intended as comments.
;
_shelx_estimated_absorpt_t_max 0.871
_shelx_estimated_absorpt_t_min 0.753
_olex2_refinement_description
;
1. Fixed Uiso
 At 1.2 times of:
  All C(H,H) groups
 At 1.5 times of:
  All C(H,H,H) groups, All O(H) groups, All O(H,H) groups
2. Restrained distances
 Eu3-H23A \\sim Eu3-H23B
 with sigma of 0.02
3.a Free rotating group:
 O23(H23A,H23B), O25(H25A,H25B)
3.b Rotating group:
 O8(H8A,H8B), O16(H16A,H16B), O22(H22A,H22B), O15(H15A,H15B)
3.c Secondary CH2 refined with riding coordinates:
 C37(H37A,H37B)
3.d Idealised Me refined as rotating group:
 C38(H38A,H38B,H38C)
3.e Idealised tetrahedral OH refined as rotating group:
 O24(H24)
;
_olex2_submission_special_instructions 'No special instructions were received'

loop_
_space_group_symop_operation_xyz
'x, y, z'
'-x, -y, -z'

loop_
_atom_site_label
_atom_site_type_symbol
_atom_site_fract_x
_atom_site_fract_y
_atom_site_fract_z
_atom_site_U_iso_or_equiv
_atom_site_adp_type
_atom_site_occupancy
_atom_site_site_symmetry_order
_atom_site_calc_flag
_atom_site_refinement_flags_posn
_atom_site_refinement_flags_adp
_atom_site_refinement_flags_occupancy
_atom_site_disorder_assembly
_atom_site_disorder_group
Eu1 Eu 0.55591(2) 0.34662(2) 0.79545(2) 0.01506(6) Uani 1 1 d . . . . .
Eu2 Eu 0.50523(2) 0.73515(2) 0.81201(2) 0.01473(6) Uani 1 1 d . . . . .
Eu3 Eu 0.82480(2) 0.50535(2) 0.92050(2) 0.01510(6) Uani 1 1 d D . . . .
S1 S 0.49997(10) 0.18553(8) 0.66195(9) 0.0203(3) Uani 1 1 d . . . . .
Cl6 Cl 0.22009(10) 0.26421(9) 0.68446(9) 0.0287(3) Uani 1 1 d . . . . .
S6 S 0.69216(10) 0.83335(9) 0.61788(9) 0.0240(3) Uani 1 1 d . . . . .
S4 S 0.28703(10) 0.66428(9) 0.76161(9) 0.0225(3) Uani 1 1 d . . . . .
Cl5 Cl 0.37476(10) 0.12424(9) 0.57200(9) 0.0277(3) Uani 1 1 d . . . . .
Cl4 Cl 0.75198(11) 0.06165(9) 0.64519(9) 0.0300(3) Uani 1 1 d . . . . .
S9 S 1.01948(10) 0.46412(10) 0.70183(9) 0.0258(3) Uani 1 1 d . . . . .
S8 S 1.04174(10) 0.33893(9) 0.88754(9) 0.0261(3) Uani 1 1 d . . . . .
Cl11 Cl 0.16366(10) 0.66724(10) 0.64460(9) 0.0315(4) Uani 1 1 d . . . . .
Cl12 Cl 0.28614(10) 0.82550(9) 0.53649(9) 0.0313(4) Uani 1 1 d . . . . .
Cl7 Cl 0.66830(10) 1.07291(8) 0.92168(9) 0.0296(3) Uani 1 1 d . . . . .
Cl8 Cl 0.59662(11) 0.92983(9) 1.09026(9) 0.0291(3) Uani 1 1 d . . . . .
S2 S 0.60762(12) 0.39074(9) 0.53358(9) 0.0299(4) Uani 1 1 d . . . . .
Cl18 Cl 1.05857(10) 0.81524(9) 0.81712(10) 0.0345(4) Uani 1 1 d . . . . .
S7 S 0.78994(10) 0.75613(9) 0.95270(10) 0.0283(3) Uani 1 1 d . . . . .
S5 S 0.62379(11) 0.94177(9) 0.82405(9) 0.0256(3) Uani 1 1 d . . . . .
Cl2 Cl 0.61990(13) 0.65597(9) 0.51595(9) 0.0419(4) Uani 1 1 d . . . . .
Cl10 Cl 0.93451(10) 0.70271(11) 0.66015(10) 0.0426(4) Uani 1 1 d . . . . .
Cl14 Cl 0.86399(13) 0.36403(12) 0.56406(10) 0.0484(5) Uani 1 1 d . . . . .
Cl1 Cl 0.66567(14) 0.51101(10) 0.37301(9) 0.0494(5) Uani 1 1 d . . . . .
Cl13 Cl 1.08682(12) 0.40254(12) 0.52534(10) 0.0484(5) Uani 1 1 d . . . . .
Cl9 Cl 0.88573(12) 0.84818(12) 0.50832(10) 0.0476(5) Uani 1 1 d . . . . .
Cl17 Cl 0.85974(12) 0.92958(9) 0.89230(11) 0.0431(4) Uani 1 1 d . . . . .
S3 S 0.96529(12) 0.14023(12) 0.72807(12) 0.0439(5) Uani 1 1 d . . . . .
Cl3 Cl 0.97410(12) -0.00875(11) 0.62560(11) 0.0502(5) Uani 1 1 d . . . . .
Cl15 Cl 1.12683(13) 0.15769(10) 0.88555(11) 0.0483(5) Uani 1 1 d . . . . .
Cl16 Cl 0.91092(15) 0.11258(10) 0.97987(11) 0.0541(5) Uani 1 1 d . . . . .
O11 O 0.5000(2) 0.8360(2) 0.6923(2) 0.0187(8) Uani 1 1 d . . . . .
O5 O 0.3894(2) 0.3799(2) 0.8369(2) 0.0199(8) Uani 1 1 d . . . . .
O13 O 0.6408(2) 0.6570(2) 0.8435(2) 0.0202(8) Uani 1 1 d . . . . .
O7 O 0.7042(2) 0.4106(2) 0.7265(2) 0.0212(9) Uani 1 1 d . . . . .
O8 O 0.5572(2) 0.4092(2) 0.9225(2) 0.0208(9) Uani 1 1 d . . . . .
H8A H 0.5550 0.3692 0.9657 0.031 Uiso 1 1 d R U . . .
H8B H 0.6107 0.4305 0.9145 0.031 Uiso 1 1 d R U . . .
O19 O 0.7361(2) 0.4482(2) 0.8435(2) 0.0230(9) Uani 1 1 d . . . . .
O23 O 0.8285(3) 0.5139(2) 1.0639(2) 0.0213(9) Uani 1 1 d G . . . .
H23A H 0.8447 0.4718 1.0979 0.032 Uiso 1 1 d DG U . . .
H23B H 0.7990 0.5523 1.0987 0.032 Uiso 1 1 d DG U . . .
O17 O 0.9807(2) 0.5374(2) 0.8770(2) 0.0189(8) Uani 1 1 d . . . . .
O18 O 1.0965(2) 0.6208(2) 0.8563(2) 0.0232(9) Uani 1 1 d . . . . .
O9 O 0.4881(2) 0.7265(2) 0.9657(2) 0.0214(9) Uani 1 1 d . . . . .
O4 O 0.6594(3) 0.2372(2) 0.7113(2) 0.0254(9) Uani 1 1 d . . . . .
O16 O 0.4189(2) 0.6163(2) 0.8847(2) 0.0209(8) Uani 1 1 d . . . . .
H16A H 0.4526 0.5685 0.8713 0.031 Uiso 1 1 d R U . . .
H16B H 0.3716 0.6147 0.8641 0.031 Uiso 1 1 d R U . . .
O2 O 0.5481(2) 0.6282(2) 0.7093(2) 0.0172(8) Uani 1 1 d . . . . .
O22 O 0.6738(2) 0.5703(2) 0.9927(2) 0.0246(9) Uani 1 1 d . . . . .
H22A H 0.6521 0.6046 0.9552 0.037 Uiso 1 1 d R U . . .
H22B H 0.6794 0.6041 1.0300 0.037 Uiso 1 1 d R U . . .
O6 O 0.2463(3) 0.3612(2) 0.8327(2) 0.0305(10) Uani 1 1 d . . . . .
O25 O 0.4145(3) 0.9814(3) 0.4292(2) 0.0312(10) Uani 1 1 d G . . . .
H25A H 0.4324 0.9603 0.4746 0.047 Uiso 1 1 d G U . . .
H25B H 0.3603 1.0093 0.4457 0.047 Uiso 1 1 d G U . . .
O12 O 0.4322(3) 0.9112(2) 0.5982(2) 0.0258(9) Uani 1 1 d . . . . .
O14 O 0.7928(2) 0.6137(2) 0.8117(2) 0.0219(9) Uani 1 1 d . . . . .
O20 O 0.7500(3) 0.3817(3) 1.0039(2) 0.0302(10) Uani 1 1 d . . . . .
O10 O 0.5129(2) 0.7599(2) 1.0875(2) 0.0211(9) Uani 1 1 d . . . . .
O3 O 0.6864(3) 0.2602(2) 0.8342(2) 0.0225(9) Uani 1 1 d . . . . .
O1 O 0.5214(3) 0.4984(2) 0.7787(2) 0.0247(9) Uani 1 1 d . . . . .
N6 N 0.6661(3) 0.7666(3) 0.7058(2) 0.0172(10) Uani 1 1 d . . . . .
O15 O 0.3894(2) 0.8489(2) 0.8688(2) 0.0262(9) Uani 1 1 d . . . . .
H15A H 0.3368 0.8273 0.8938 0.039 Uiso 1 1 d R U . . .
H15B H 0.3790 0.8834 0.8259 0.039 Uiso 1 1 d R U . . .
N7 N 0.8581(3) 0.6669(3) 0.9354(3) 0.0179(10) Uani 1 1 d . . . . .
N2 N 0.5718(3) 0.4244(3) 0.6314(3) 0.0182(10) Uani 1 1 d . . . . .
N9 N 0.9107(3) 0.4618(3) 0.7601(3) 0.0187(10) Uani 1 1 d . . . . .
N1 N 0.4635(3) 0.2601(2) 0.7309(3) 0.0173(10) Uani 1 1 d . . . . .
N4 N 0.3700(3) 0.7289(3) 0.7405(3) 0.0169(10) Uani 1 1 d . . . . .
N8 N 0.9296(3) 0.3613(3) 0.9298(3) 0.0219(10) Uani 1 1 d . . . . .
N5 N 0.5767(3) 0.8531(3) 0.8721(3) 0.0193(10) Uani 1 1 d . . . . .
C35 C 0.8592(4) 0.4326(3) 0.7177(3) 0.0174(12) Uani 1 1 d . . . . .
C23 C 0.7412(4) 0.7225(3) 0.7195(3) 0.0162(11) Uani 1 1 d . . . . .
C36 C 0.7584(4) 0.4291(3) 0.7661(3) 0.0198(12) Uani 1 1 d . . . . .
C27 C 0.9439(3) 0.6842(3) 0.8923(3) 0.0149(11) Uani 1 1 d . . . . .
O21 O 0.7432(3) 0.2419(3) 1.0415(3) 0.0562(14) Uani 1 1 d . . . . .
C24 C 0.7241(4) 0.6582(3) 0.7980(3) 0.0195(12) Uani 1 1 d . . . . .
C15 C 0.3703(3) 0.7824(3) 0.6707(3) 0.0167(11) Uani 1 1 d . . . . .
C2 C 0.3316(4) 0.2424(3) 0.6919(3) 0.0170(12) Uani 1 1 d . . . . .
N3 N 0.8713(3) 0.2033(3) 0.7631(3) 0.0332(12) Uani 1 1 d . . . . .
C18 C 0.5954(4) 0.9183(3) 0.9863(3) 0.0173(11) Uani 1 1 d . . . . .
C20 C 0.5171(4) 0.7722(3) 1.0089(3) 0.0189(12) Uani 1 1 d . . . . .
O24 O 0.3283(4) 0.9891(3) 0.7687(3) 0.0590(15) Uani 1 1 d . . . . .
H24 H 0.3569 0.9917 0.7156 0.088 Uiso 1 1 calc R U . . .
C4 C 0.3315(4) 0.3473(3) 0.8099(3) 0.0192(12) Uani 1 1 d . . . . .
C7 C 0.5760(4) 0.5082(3) 0.6269(3) 0.0180(12) Uani 1 1 d . . . . .
C28 C 1.0141(4) 0.6084(3) 0.8728(3) 0.0168(12) Uani 1 1 d . . . . .
C12 C 0.7090(4) 0.2288(3) 0.7636(4) 0.0209(12) Uani 1 1 d . . . . .
C14 C 0.3026(4) 0.7700(3) 0.6292(3) 0.0201(12) Uani 1 1 d . . . . .
C6 C 0.6073(4) 0.5490(3) 0.5429(3) 0.0209(12) Uani 1 1 d . . . . .
C1 C 0.3935(4) 0.1863(3) 0.6441(3) 0.0192(12) Uani 1 1 d . . . . .
C19 C 0.5656(3) 0.8488(3) 0.9571(3) 0.0152(11) Uani 1 1 d . . . . .
C8 C 0.5467(3) 0.5489(3) 0.7119(3) 0.0165(11) Uani 1 1 d . . . . .
C16 C 0.4399(4) 0.8487(3) 0.6503(3) 0.0173(11) Uani 1 1 d . . . . .
C13 C 0.2507(4) 0.7053(3) 0.6733(3) 0.0212(12) Uani 1 1 d . . . . .
C34 C 0.9086(4) 0.4075(3) 0.6342(3) 0.0238(13) Uani 1 1 d . . . . .
C17 C 0.6293(4) 0.9773(3) 0.9184(3) 0.0232(13) Uani 1 1 d . . . . .
C3 C 0.3744(4) 0.2839(3) 0.7428(3) 0.0151(11) Uani 1 1 d . . . . .
C5 C 0.6275(4) 0.4911(3) 0.4828(3) 0.0292(15) Uani 1 1 d . . . . .
C21 C 0.8079(4) 0.8039(4) 0.5968(3) 0.0257(13) Uani 1 1 d . . . . .
C33 C 0.9995(4) 0.4214(4) 0.6169(3) 0.0293(14) Uani 1 1 d . . . . .
C22 C 0.8257(4) 0.7431(3) 0.6585(3) 0.0225(13) Uani 1 1 d . . . . .
C10 C 0.8258(4) 0.1075(3) 0.6870(3) 0.0223(13) Uani 1 1 d . . . . .
C11 C 0.8028(4) 0.1792(3) 0.7367(3) 0.0217(13) Uani 1 1 d . . . . .
C26 C 0.9578(4) 0.7715(3) 0.8720(3) 0.0208(12) Uani 1 1 d . . . . .
C32 C 0.7843(4) 0.3041(4) 1.0062(4) 0.0323(16) Uani 1 1 d . . . . .
C31 C 0.8862(4) 0.2915(3) 0.9609(3) 0.0230(13) Uani 1 1 d . . . . .
C25 C 0.8767(4) 0.8214(3) 0.9011(4) 0.0228(13) Uani 1 1 d . . . . .
C30 C 0.9438(5) 0.2142(3) 0.9502(3) 0.0296(15) Uani 1 1 d . . . . .
C29 C 1.0329(4) 0.2317(4) 0.9099(4) 0.0281(14) Uani 1 1 d . . . . .
C9 C 0.9155(4) 0.0770(4) 0.6766(4) 0.0311(15) Uani 1 1 d . . . . .
C38 C 0.1899(5) 0.9999(5) 0.7144(6) 0.088(3) Uani 1 1 d . . . . .
H38A H 0.2272 0.9815 0.6580 0.132 Uiso 1 1 calc R U . . .
H38B H 0.1854 1.0625 0.7124 0.132 Uiso 1 1 calc R U . . .
H38C H 0.1278 0.9803 0.7277 0.132 Uiso 1 1 calc R U . . .
C37 C 0.2333(6) 0.9635(6) 0.7808(5) 0.083(3) Uani 1 1 d . . . . .
H37A H 0.2362 0.9003 0.7829 0.099 Uiso 1 1 calc R U . . .
H37B H 0.1936 0.9806 0.8377 0.099 Uiso 1 1 calc R U . . .

loop_
_atom_site_aniso_label
_atom_site_aniso_U_11
_atom_site_aniso_U_22
_atom_site_aniso_U_33
_atom_site_aniso_U_23
_atom_site_aniso_U_13
_atom_site_aniso_U_12
Eu1 0.01749(15) 0.01302(13) 0.01475(14) -0.00156(10) -0.00420(12) -0.00186(11)
Eu2 0.01572(15) 0.01432(14) 0.01475(14) 0.00013(11) -0.00536(12) -0.00218(11)
Eu3 0.01189(14) 0.01741(14) 0.01584(14) -0.00215(11) -0.00315(11) -0.00154(11)
S1 0.0202(8) 0.0201(7) 0.0216(7) -0.0098(6) -0.0061(6) 0.0027(6)
Cl6 0.0196(8) 0.0392(9) 0.0306(8) -0.0086(7) -0.0111(7) 0.0007(6)
S6 0.0261(8) 0.0252(8) 0.0206(7) 0.0054(6) -0.0082(7) -0.0053(6)
S4 0.0201(8) 0.0264(8) 0.0225(7) 0.0031(6) -0.0074(6) -0.0092(6)
Cl5 0.0329(9) 0.0295(8) 0.0257(8) -0.0112(6) -0.0135(7) -0.0009(7)
Cl4 0.0343(9) 0.0246(8) 0.0325(8) -0.0057(6) -0.0089(7) -0.0052(7)
S9 0.0162(8) 0.0362(9) 0.0235(8) -0.0044(7) -0.0030(6) -0.0003(6)
S8 0.0237(8) 0.0251(8) 0.0269(8) -0.0021(6) -0.0049(7) 0.0038(6)
Cl11 0.0240(8) 0.0455(9) 0.0317(8) -0.0069(7) -0.0142(7) -0.0108(7)
Cl12 0.0324(9) 0.0389(9) 0.0272(8) 0.0060(7) -0.0184(7) -0.0049(7)
Cl7 0.0318(9) 0.0157(7) 0.0395(9) -0.0047(6) -0.0040(7) -0.0073(6)
Cl8 0.0398(9) 0.0270(8) 0.0238(8) -0.0056(6) -0.0106(7) -0.0080(7)
S2 0.0470(11) 0.0217(8) 0.0230(8) -0.0083(6) -0.0130(8) 0.0034(7)
Cl18 0.0276(9) 0.0229(8) 0.0471(10) 0.0020(7) 0.0001(8) -0.0096(7)
S7 0.0184(8) 0.0215(8) 0.0427(9) -0.0078(7) -0.0043(7) 0.0024(6)
S5 0.0326(9) 0.0201(8) 0.0220(8) 0.0022(6) -0.0031(7) -0.0094(7)
Cl2 0.0742(13) 0.0208(8) 0.0218(8) 0.0021(6) -0.0004(8) -0.0048(8)
Cl10 0.0166(8) 0.0691(12) 0.0362(9) 0.0045(8) -0.0034(7) 0.0022(8)
Cl14 0.0532(12) 0.0708(13) 0.0272(9) -0.0193(8) -0.0084(8) -0.0225(10)
Cl1 0.0873(15) 0.0371(10) 0.0173(8) -0.0053(7) -0.0101(9) 0.0137(10)
Cl13 0.0403(11) 0.0683(13) 0.0265(9) -0.0136(8) 0.0093(8) -0.0014(9)
Cl9 0.0380(11) 0.0670(13) 0.0302(9) 0.0158(8) 0.0013(8) -0.0216(9)
Cl17 0.0428(11) 0.0173(8) 0.0679(12) -0.0055(8) -0.0153(9) 0.0048(7)
S3 0.0243(10) 0.0620(12) 0.0485(11) -0.0193(9) -0.0130(9) 0.0057(9)
Cl3 0.0417(11) 0.0517(11) 0.0492(11) -0.0178(9) -0.0033(9) 0.0196(9)
Cl15 0.0637(13) 0.0362(9) 0.0422(10) -0.0096(8) -0.0182(10) 0.0238(9)
Cl16 0.0953(16) 0.0178(8) 0.0523(11) 0.0024(8) -0.0231(11) -0.0157(9)
O11 0.014(2) 0.021(2) 0.022(2) 0.0035(16) -0.0072(17) -0.0048(16)
O5 0.016(2) 0.022(2) 0.023(2) -0.0118(16) -0.0053(17) 0.0031(16)
O13 0.015(2) 0.028(2) 0.017(2) 0.0020(16) -0.0049(17) 0.0003(17)
O7 0.025(2) 0.024(2) 0.0174(19) 0.0013(16) -0.0072(18) -0.0119(17)
O8 0.025(2) 0.022(2) 0.0159(19) 0.0052(16) -0.0069(17) -0.0094(17)
O19 0.021(2) 0.028(2) 0.021(2) -0.0039(17) -0.0030(18) -0.0109(18)
O23 0.028(2) 0.020(2) 0.0169(19) -0.0060(16) -0.0113(19) 0.0110(18)
O17 0.016(2) 0.0143(19) 0.029(2) -0.0013(16) -0.0099(17) -0.0008(16)
O18 0.012(2) 0.022(2) 0.034(2) 0.0049(17) -0.0043(18) -0.0046(16)
O9 0.029(2) 0.023(2) 0.0147(19) 0.0027(16) -0.0082(18) -0.0111(18)
O4 0.027(2) 0.020(2) 0.031(2) -0.0095(17) -0.008(2) 0.0010(17)
O16 0.021(2) 0.020(2) 0.022(2) -0.0051(16) -0.0034(18) -0.0061(17)
O2 0.021(2) 0.0119(18) 0.0176(19) -0.0020(15) -0.0030(17) -0.0006(16)
O22 0.020(2) 0.033(2) 0.020(2) -0.0033(17) -0.0083(18) 0.0066(18)
O6 0.016(2) 0.037(2) 0.040(3) -0.024(2) -0.006(2) 0.0043(19)
O25 0.036(3) 0.032(3) 0.031(2) 0.003(2) -0.019(2) -0.001(2)
O12 0.031(2) 0.022(2) 0.028(2) 0.0069(17) -0.016(2) -0.0068(18)
O14 0.019(2) 0.023(2) 0.024(2) 0.0031(17) -0.0093(18) 0.0016(17)
O20 0.028(3) 0.034(3) 0.026(2) 0.0019(19) -0.0019(19) -0.011(2)
O10 0.028(2) 0.020(2) 0.016(2) -0.0006(16) -0.0056(18) -0.0089(17)
O3 0.026(2) 0.019(2) 0.020(2) -0.0033(17) -0.0033(18) 0.0030(17)
O1 0.036(3) 0.015(2) 0.018(2) 0.0029(16) -0.0002(19) -0.0035(18)
N6 0.019(3) 0.022(2) 0.010(2) -0.0009(18) -0.005(2) -0.002(2)
O15 0.018(2) 0.031(2) 0.027(2) 0.0003(18) -0.0016(18) -0.0061(18)
N7 0.013(2) 0.018(2) 0.022(2) -0.0040(19) -0.003(2) -0.0004(19)
N2 0.026(3) 0.014(2) 0.017(2) -0.0052(18) -0.007(2) -0.003(2)
N9 0.017(3) 0.024(3) 0.017(2) -0.0045(19) -0.006(2) 0.000(2)
N1 0.016(2) 0.014(2) 0.024(2) -0.0068(19) -0.008(2) 0.0023(19)
N4 0.014(2) 0.015(2) 0.021(2) -0.0017(19) -0.005(2) -0.0012(18)
N8 0.017(3) 0.026(3) 0.020(2) -0.004(2) -0.001(2) 0.001(2)
N5 0.015(2) 0.022(2) 0.019(2) 0.0011(19) -0.003(2) -0.003(2)
C35 0.016(3) 0.014(3) 0.021(3) -0.003(2) -0.002(2) -0.001(2)
C23 0.015(3) 0.023(3) 0.011(3) -0.001(2) -0.004(2) -0.004(2)
C36 0.020(3) 0.017(3) 0.023(3) 0.000(2) -0.006(3) -0.006(2)
C27 0.012(3) 0.018(3) 0.017(3) -0.002(2) -0.008(2) 0.000(2)
O21 0.052(3) 0.041(3) 0.069(4) 0.022(3) -0.008(3) -0.028(3)
C24 0.023(3) 0.024(3) 0.014(3) -0.006(2) -0.006(3) -0.003(3)
C15 0.013(3) 0.014(3) 0.022(3) 0.002(2) -0.004(2) -0.002(2)
C2 0.016(3) 0.012(3) 0.021(3) 0.003(2) -0.005(2) -0.003(2)
N3 0.030(3) 0.034(3) 0.038(3) -0.014(2) -0.010(3) 0.003(2)
C18 0.017(3) 0.018(3) 0.016(3) -0.003(2) -0.002(2) 0.000(2)
C20 0.016(3) 0.022(3) 0.016(3) 0.003(2) -0.003(2) -0.001(2)
O24 0.102(5) 0.040(3) 0.037(3) 0.003(3) -0.020(3) -0.019(3)
C4 0.016(3) 0.019(3) 0.020(3) 0.001(2) -0.004(2) 0.001(2)
C7 0.024(3) 0.015(3) 0.018(3) -0.001(2) -0.011(3) 0.000(2)
C28 0.018(3) 0.022(3) 0.011(3) 0.003(2) -0.007(2) -0.002(2)
C12 0.015(3) 0.012(3) 0.033(3) 0.003(2) -0.005(3) 0.002(2)
C14 0.018(3) 0.025(3) 0.019(3) 0.000(2) -0.009(2) 0.000(2)
C6 0.023(3) 0.019(3) 0.020(3) -0.003(2) -0.006(3) 0.001(2)
C1 0.024(3) 0.023(3) 0.012(3) -0.006(2) -0.008(2) 0.001(2)
C19 0.012(3) 0.013(3) 0.019(3) 0.002(2) -0.003(2) -0.003(2)
C8 0.009(3) 0.021(3) 0.020(3) -0.001(2) -0.006(2) 0.002(2)
C16 0.015(3) 0.014(3) 0.023(3) -0.003(2) -0.005(2) -0.001(2)
C13 0.017(3) 0.029(3) 0.021(3) -0.006(2) -0.011(3) 0.001(2)
C34 0.025(3) 0.027(3) 0.017(3) -0.005(2) 0.000(3) -0.008(3)
C17 0.024(3) 0.021(3) 0.024(3) -0.005(2) -0.004(3) -0.003(3)
C3 0.019(3) 0.013(3) 0.012(3) -0.001(2) -0.003(2) -0.002(2)
C5 0.052(4) 0.022(3) 0.016(3) -0.002(2) -0.017(3) 0.007(3)
C21 0.023(3) 0.033(3) 0.018(3) 0.002(3) 0.001(3) -0.010(3)
C33 0.030(4) 0.033(4) 0.018(3) -0.005(3) 0.002(3) 0.004(3)
C22 0.020(3) 0.030(3) 0.020(3) -0.003(2) -0.007(3) -0.006(3)
C10 0.025(3) 0.022(3) 0.015(3) 0.002(2) -0.003(3) 0.002(3)
C11 0.022(3) 0.019(3) 0.021(3) 0.004(2) -0.002(3) -0.003(2)
C26 0.017(3) 0.018(3) 0.026(3) 0.002(2) -0.006(3) -0.001(2)
C32 0.038(4) 0.035(4) 0.026(3) 0.006(3) -0.007(3) -0.020(3)
C31 0.036(4) 0.021(3) 0.013(3) -0.003(2) -0.006(3) -0.007(3)
C25 0.019(3) 0.014(3) 0.033(3) -0.003(2) -0.005(3) 0.000(2)
C30 0.059(5) 0.014(3) 0.018(3) 0.007(2) -0.015(3) -0.010(3)
C29 0.040(4) 0.023(3) 0.023(3) -0.006(3) -0.012(3) 0.006(3)
C9 0.026(4) 0.039(4) 0.023(3) -0.002(3) -0.002(3) 0.006(3)
C38 0.046(6) 0.080(7) 0.134(9) -0.036(6) 0.000(6) -0.028(5)
C37 0.043(6) 0.119(8) 0.065(6) 0.019(6) -0.004(5) 0.025(6)

loop_
_atom_type_symbol
_atom_type_description
_atom_type_scat_dispersion_real
_atom_type_scat_dispersion_imag
_atom_type_scat_source
C C 0.0033 0.0016 'International Tables Vol C Tables 4.2.6.8 and 6.1.1.4'
H H 0.0000 0.0000 'International Tables Vol C Tables 4.2.6.8 and 6.1.1.4'
Cl Cl 0.1484 0.1585 'International Tables Vol C Tables 4.2.6.8 and 6.1.1.4'
Eu Eu -0.1578 3.6682 'International Tables Vol C Tables 4.2.6.8 and 6.1.1.4'
N N 0.0061 0.0033 'International Tables Vol C Tables 4.2.6.8 and 6.1.1.4'
O O 0.0106 0.0060 'International Tables Vol C Tables 4.2.6.8 and 6.1.1.4'
S S 0.1246 0.1234 'International Tables Vol C Tables 4.2.6.8 and 6.1.1.4'

loop_
_geom_angle_atom_site_label_1
_geom_angle_atom_site_label_2
_geom_angle_atom_site_label_3
_geom_angle
_geom_angle_site_symmetry_1
_geom_angle_site_symmetry_3
_geom_angle_publ_flag
O5 Eu1 O7 142.77(12) . . ?
O5 Eu1 H8A 88.5 . . ?
O5 Eu1 H8B 102.2 . . ?
O5 Eu1 O4 133.88(11) . . ?
O5 Eu1 O10 71.95(12) . 2_667 ?
O5 Eu1 O3 145.32(12) . . ?
O5 Eu1 N2 91.56(12) . . ?
O5 Eu1 N1 63.88(13) . . ?
O7 Eu1 H8A 95.0 . . ?
O7 Eu1 H8B 68.9 . . ?
O7 Eu1 N2 65.40(11) . . ?
O7 Eu1 N1 129.71(13) . . ?
O8 Eu1 O5 87.06(12) . . ?
O8 Eu1 O7 85.85(11) . . ?
O8 Eu1 H8A 17.2 . . ?
O8 Eu1 H8B 17.2 . . ?
O8 Eu1 O4 132.56(12) . . ?
O8 Eu1 O10 77.22(11) . 2_667 ?
O8 Eu1 O3 79.22(12) . . ?
O8 Eu1 O1 69.72(11) . . ?
O8 Eu1 N2 128.50(11) . . ?
O8 Eu1 N1 144.39(13) . . ?
H8A Eu1 H8B 28.6 . . ?
O4 Eu1 O7 73.49(12) . . ?
O4 Eu1 H8A 122.3 . . ?
O4 Eu1 H8B 121.4 . . ?
O4 Eu1 O10 92.41(12) . 2_667 ?
O4 Eu1 O3 53.58(12) . . ?
O4 Eu1 N2 80.74(12) . . ?
O4 Eu1 N1 70.21(13) . . ?
O10 Eu1 O7 140.81(11) 2_667 . ?
O10 Eu1 H8A 61.5 2_667 . ?
O10 Eu1 H8B 89.8 2_667 . ?
O10 Eu1 O3 73.99(12) 2_667 . ?
O10 Eu1 N2 149.63(11) 2_667 . ?
O10 Eu1 N1 74.53(12) 2_667 . ?
O3 Eu1 O7 68.20(11) . . ?
O3 Eu1 H8A 69.4 . . ?
O3 Eu1 H8B 71.2 . . ?
O3 Eu1 N2 121.86(13) . . ?
O3 Eu1 N1 112.61(12) . . ?
O1 Eu1 O5 70.39(12) . . ?
O1 Eu1 O7 72.88(12) . . ?
O1 Eu1 H8A 86.3 . . ?
O1 Eu1 H8B 68.1 . . ?
O1 Eu1 O4 137.22(12) . . ?
O1 Eu1 O10 130.34(12) . 2_667 ?
O1 Eu1 O3 131.28(12) . . ?
O1 Eu1 N2 61.55(12) . . ?
O1 Eu1 N1 114.55(12) . . ?
N2 Eu1 H8A 145.6 . . ?
N2 Eu1 H8B 119.1 . . ?
N1 Eu1 H8A 133.8 . . ?
N1 Eu1 H8B 161.4 . . ?
N1 Eu1 N2 75.32(12) . . ?
O11 Eu2 O13 127.59(12) . . ?
O11 Eu2 O9 141.34(12) . . ?
O11 Eu2 O16 135.18(11) . . ?
O11 Eu2 H16A 137.4 . . ?
O11 Eu2 H16B 118.2 . . ?
O11 Eu2 O2 86.52(11) . . ?
O11 Eu2 N6 65.02(12) . . ?
O11 Eu2 O15 73.74(12) . . ?
O11 Eu2 N4 63.03(11) . . ?
O11 Eu2 N5 87.02(12) . . ?
O13 Eu2 H16A 75.1 . . ?
O13 Eu2 H16B 103.3 . . ?
O13 Eu2 N6 62.59(12) . . ?
O13 Eu2 O15 138.84(12) . . ?
O13 Eu2 N4 144.78(12) . . ?
O13 Eu2 N5 77.50(12) . . ?
O9 Eu2 O13 70.42(12) . . ?
O9 Eu2 H16A 76.1 . . ?
O9 Eu2 H16B 82.4 . . ?
O9 Eu2 O2 132.06(11) . . ?
O9 Eu2 N6 118.37(12) . . ?
O9 Eu2 O15 73.60(12) . . ?
O9 Eu2 N4 125.20(12) . . ?
O9 Eu2 N5 61.88(12) . . ?
O16 Eu2 O13 88.05(12) . . ?
O16 Eu2 O9 69.64(11) . . ?
O16 Eu2 H16A 17.0 . . ?
O16 Eu2 H16B 17.0 . . ?
O16 Eu2 O2 75.49(11) . . ?
O16 Eu2 N6 140.23(13) . . ?
O16 Eu2 O15 97.71(12) . . ?
O16 Eu2 N4 72.26(12) . . ?
O16 Eu2 N5 131.51(12) . . ?
H16A Eu2 H16B 28.4 . . ?
O2 Eu2 O13 76.65(11) . . ?
O2 Eu2 H16A 62.2 . . ?
O2 Eu2 H16B 72.3 . . ?
O2 Eu2 N6 72.14(12) . . ?
O2 Eu2 O15 144.28(11) . . ?
O2 Eu2 N4 70.37(12) . . ?
O2 Eu2 N5 141.40(13) . . ?
N6 Eu2 H16A 123.2 . . ?
N6 Eu2 H16B 144.0 . . ?
N6 Eu2 N4 116.21(12) . . ?
N6 Eu2 N5 70.66(13) . . ?
O15 Eu2 H16A 114.8 . . ?
O15 Eu2 H16B 90.9 . . ?
O15 Eu2 N6 122.06(12) . . ?
O15 Eu2 N4 74.15(12) . . ?
O15 Eu2 N5 68.25(12) . . ?
N4 Eu2 H16A 78.8 . . ?
N4 Eu2 H16B 55.3 . . ?
N4 Eu2 N5 137.24(12) . . ?
N5 Eu2 H16A 135.5 . . ?
N5 Eu2 H16B 142.1 . . ?
O19 Eu3 O22 81.37(12) . . ?
O19 Eu3 O14 71.06(11) . . ?
O19 Eu3 O20 69.36(12) . . ?
O19 Eu3 N7 132.90(12) . . ?
O19 Eu3 N9 62.19(12) . . ?
O19 Eu3 N8 93.57(13) . . ?
O23 Eu3 O19 139.83(13) . . ?
O23 Eu3 O17 87.07(13) . . ?
O23 Eu3 O22 74.90(12) . . ?
O23 Eu3 O14 131.63(12) . . ?
O23 Eu3 O20 74.43(13) . . ?
O23 Eu3 N7 71.90(12) . . ?
O23 Eu3 N9 149.24(13) . . ?
O23 Eu3 N8 84.60(12) . . ?
O17 Eu3 O19 130.42(12) . . ?
O17 Eu3 O22 139.21(12) . . ?
O17 Eu3 O14 89.43(11) . . ?
O17 Eu3 O20 131.68(12) . . ?
O17 Eu3 N7 63.11(12) . . ?
O17 Eu3 N9 68.29(12) . . ?
O17 Eu3 N8 71.74(12) . . ?
O22 Eu3 O20 78.59(13) . . ?
O22 Eu3 N7 76.47(12) . . ?
O22 Eu3 N9 135.86(12) . . ?
O22 Eu3 N8 139.74(12) . . ?
O14 Eu3 O22 76.93(12) . . ?
O14 Eu3 O20 135.86(12) . . ?
O14 Eu3 N7 63.73(12) . . ?
O14 Eu3 N9 68.57(12) . . ?
O14 Eu3 N8 139.04(13) . . ?
O20 Eu3 N7 142.18(13) . . ?
O20 Eu3 N9 107.91(13) . . ?
O20 Eu3 N8 62.51(13) . . ?
N9 Eu3 N7 109.82(12) . . ?
N8 Eu3 N7 129.40(13) . . ?
N8 Eu3 N9 70.68(13) . . ?
N1 S1 C1 92.7(2) . . ?
N6 S6 C21 93.2(2) . . ?
N4 S4 C13 93.4(2) . . ?
N9 S9 C33 93.0(3) . . ?
N8 S8 C29 92.6(3) . . ?
N2 S2 C5 94.0(2) . . ?
N7 S7 C25 94.0(2) . . ?
N5 S5 C17 94.2(2) . . ?
N3 S3 C9 95.3(3) . . ?
C16 O11 Eu2 128.8(3) . . ?
C4 O5 Eu1 126.4(3) . . ?
C24 O13 Eu2 127.7(3) . . ?
C36 O7 Eu1 125.0(3) . . ?
Eu1 O8 H8A 109.9 . . ?
Eu1 O8 H8B 109.8 . . ?
H8A O8 H8B 104.0 . . ?
C36 O19 Eu3 129.8(3) . . ?
Eu3 O23 H23A 125.7 . . ?
Eu3 O23 H23B 127.2 . . ?
H23A O23 H23B 104.5 . . ?
C28 O17 Eu3 129.3(3) . . ?
C20 O9 Eu2 130.2(3) . . ?
C12 O4 Eu1 90.5(3) . . ?
Eu2 O16 H16A 109.4 . . ?
Eu2 O16 H16B 109.4 . . ?
H16A O16 H16B 104.3 . . ?
C8 O2 Eu2 136.7(3) . . ?
Eu3 O22 H22A 109.6 . . ?
Eu3 O22 H22B 109.5 . . ?
H22A O22 H22B 104.3 . . ?
H25A O25 H25B 109.5 . . ?
C24 O14 Eu3 137.4(3) . . ?
C32 O20 Eu3 127.3(4) . . ?
C20 O10 Eu1 134.0(3) . 2_667 ?
C12 O3 Eu1 90.7(3) . . ?
C8 O1 Eu1 128.3(3) . . ?
S6 N6 Eu2 130.0(2) . . ?
C23 N6 Eu2 118.8(3) . . ?
C23 N6 S6 111.2(4) . . ?
Eu2 O15 H15A 109.2 . . ?
Eu2 O15 H15B 109.3 . . ?
H15A O15 H15B 104.5 . . ?
S7 N7 Eu3 132.4(2) . . ?
C27 N7 Eu3 112.3(3) . . ?
C27 N7 S7 110.6(3) . . ?
S2 N2 Eu1 134.1(2) . . ?
C7 N2 Eu1 112.8(3) . . ?
C7 N2 S2 110.2(3) . . ?
S9 N9 Eu3 131.6(2) . . ?
C35 N9 Eu3 116.6(3) . . ?
C35 N9 S9 111.8(4) . . ?
S1 N1 Eu1 129.7(2) . . ?
C3 N1 Eu1 117.7(3) . . ?
C3 N1 S1 111.9(3) . . ?
S4 N4 Eu2 131.5(2) . . ?
C15 N4 Eu2 116.7(3) . . ?
C15 N4 S4 111.6(3) . . ?
S8 N8 Eu3 130.5(2) . . ?
C31 N8 Eu3 116.6(4) . . ?
C31 N8 S8 111.9(4) . . ?
S5 N5 Eu2 131.3(2) . . ?
C19 N5 Eu2 117.8(3) . . ?
C19 N5 S5 110.5(3) . . ?
N9 C35 C36 115.3(5) . . ?
N9 C35 C34 114.4(5) . . ?
C34 C35 C36 130.2(5) . . ?
N6 C23 C24 115.1(5) . . ?
N6 C23 C22 115.2(4) . . ?
C22 C23 C24 129.6(5) . . ?
O7 C36 O19 125.9(5) . . ?
O7 C36 C35 118.4(5) . . ?
O19 C36 C35 115.7(4) . . ?
N7 C27 C28 116.3(4) . . ?
N7 C27 C26 115.4(5) . . ?
C26 C27 C28 128.3(5) . . ?
O13 C24 C23 115.5(5) . . ?
O14 C24 O13 127.4(5) . . ?
O14 C24 C23 117.1(5) . . ?
N4 C15 C14 114.4(4) . . ?
N4 C15 C16 115.2(4) . . ?
C14 C15 C16 130.4(4) . . ?
C1 C2 Cl6 123.2(4) . . ?
C1 C2 C3 110.3(5) . . ?
C3 C2 Cl6 126.4(4) . . ?
C11 N3 S3 109.6(4) . . ?
C19 C18 Cl8 127.0(4) . . ?
C17 C18 Cl8 122.2(4) . . ?
C17 C18 C19 110.7(4) . . ?
O9 C20 C19 114.9(4) . . ?
O10 C20 O9 127.1(5) . . ?
O10 C20 C19 118.0(5) . . ?
C37 O24 H24 109.5 . . ?
O5 C4 C3 114.2(5) . . ?
O6 C4 O5 127.2(5) . . ?
O6 C4 C3 118.6(5) . . ?
N2 C7 C6 115.8(5) . . ?
N2 C7 C8 116.6(4) . . ?
C6 C7 C8 127.6(5) . . ?
O17 C28 C27 115.2(5) . . ?
O18 C28 O17 126.9(5) . . ?
O18 C28 C27 117.8(5) . . ?
O4 C12 C11 117.8(5) . . ?
O3 C12 O4 124.1(5) . . ?
O3 C12 C11 118.1(5) . . ?
C15 C14 Cl12 126.5(4) . . ?
C13 C14 Cl12 123.2(4) . . ?
C13 C14 C15 110.3(4) . . ?
C7 C6 Cl2 126.8(4) . . ?
C5 C6 Cl2 122.8(4) . . ?
C5 C6 C7 110.4(5) . . ?
Cl5 C1 S1 121.9(3) . . ?
C2 C1 S1 111.0(4) . . ?
C2 C1 Cl5 127.0(4) . . ?
N5 C19 C18 115.2(4) . . ?
N5 C19 C20 115.0(4) . . ?
C18 C19 C20 129.6(5) . . ?
O2 C8 O1 126.7(5) . . ?
O2 C8 C7 117.9(4) . . ?
O1 C8 C7 115.5(4) . . ?
O11 C16 C15 115.2(4) . . ?
O12 C16 O11 125.7(4) . . ?
O12 C16 C15 119.1(4) . . ?
Cl11 C13 S4 123.6(3) . . ?
C14 C13 S4 110.3(4) . . ?
C14 C13 Cl11 126.0(4) . . ?
C35 C34 Cl14 126.5(4) . . ?
C33 C34 Cl14 123.4(5) . . ?
C33 C34 C35 110.1(5) . . ?
Cl7 C17 S5 122.5(3) . . ?
C18 C17 Cl7 128.1(4) . . ?
C18 C17 S5 109.3(4) . . ?
N1 C3 C2 114.1(5) . . ?
N1 C3 C4 116.6(4) . . ?
C2 C3 C4 129.3(5) . . ?
Cl1 C5 S2 123.2(3) . . ?
C6 C5 S2 109.7(4) . . ?
C6 C5 Cl1 127.2(4) . . ?
S6 C21 Cl9 121.5(3) . . ?
C22 C21 S6 110.9(4) . . ?
C22 C21 Cl9 127.5(5) . . ?
Cl13 C33 S9 121.2(4) . . ?
C34 C33 S9 110.6(4) . . ?
C34 C33 Cl13 128.2(5) . . ?
C23 C22 Cl10 127.2(4) . . ?
C21 C22 Cl10 123.4(4) . . ?
C21 C22 C23 109.4(5) . . ?
C11 C10 Cl4 125.9(4) . . ?
C9 C10 Cl4 122.7(5) . . ?
C9 C10 C11 111.4(5) . . ?
N3 C11 C12 117.9(5) . . ?
N3 C11 C10 115.4(5) . . ?
C10 C11 C12 126.6(5) . . ?
C27 C26 Cl18 127.3(4) . . ?
C25 C26 Cl18 121.7(4) . . ?
C25 C26 C27 111.0(5) . . ?
O20 C32 C31 114.7(5) . . ?
O21 C32 O20 126.4(6) . . ?
O21 C32 C31 118.9(6) . . ?
N8 C31 C32 116.8(5) . . ?
N8 C31 C30 114.6(5) . . ?
C30 C31 C32 128.6(5) . . ?
Cl17 C25 S7 123.0(3) . . ?
C26 C25 S7 109.0(4) . . ?
C26 C25 Cl17 128.0(4) . . ?
C31 C30 Cl16 127.2(5) . . ?
C29 C30 Cl16 123.1(5) . . ?
C29 C30 C31 109.7(5) . . ?
S8 C29 Cl15 122.8(4) . . ?
C30 C29 S8 111.2(4) . . ?
C30 C29 Cl15 126.0(5) . . ?
Cl3 C9 S3 122.6(4) . . ?
C10 C9 S3 108.2(5) . . ?
C10 C9 Cl3 129.1(5) . . ?
H38A C38 H38B 109.5 . . ?
H38A C38 H38C 109.5 . . ?
H38B C38 H38C 109.5 . . ?
C37 C38 H38A 109.5 . . ?
C37 C38 H38B 109.5 . . ?
C37 C38 H38C 109.5 . . ?
O24 C37 H37A 108.6 . . ?
O24 C37 H37B 108.6 . . ?
C38 C37 O24 114.8(7) . . ?
C38 C37 H37A 108.6 . . ?
C38 C37 H37B 108.6 . . ?
H37A C37 H37B 107.5 . . ?

loop_
_geom_bond_atom_site_label_1
_geom_bond_atom_site_label_2
_geom_bond_distance
_geom_bond_site_symmetry_2
_geom_bond_publ_flag
Eu1 O5 2.426(3) . ?
Eu1 O7 2.472(3) . ?
Eu1 O8 2.381(3) . ?
Eu1 H8A 2.8058 . ?
Eu1 H8B 2.8038 . ?
Eu1 O4 2.448(4) . ?
Eu1 O10 2.451(3) 2_667 ?
Eu1 O3 2.459(3) . ?
Eu1 O1 2.393(3) . ?
Eu1 N2 2.742(4) . ?
Eu1 N1 2.547(4) . ?
Eu2 O11 2.369(3) . ?
Eu2 O13 2.422(3) . ?
Eu2 O9 2.408(3) . ?
Eu2 O16 2.400(3) . ?
Eu2 H16A 2.8137 . ?
Eu2 H16B 2.8143 . ?
Eu2 O2 2.409(3) . ?
Eu2 N6 2.606(4) . ?
Eu2 O15 2.426(4) . ?
Eu2 N4 2.634(4) . ?
Eu2 N5 2.653(4) . ?
Eu3 O19 2.374(3) . ?
Eu3 O23 2.350(3) . ?
Eu3 O17 2.355(3) . ?
Eu3 O22 2.420(4) . ?
Eu3 O14 2.418(3) . ?
Eu3 O20 2.432(4) . ?
Eu3 N7 2.703(4) . ?
Eu3 N9 2.673(4) . ?
Eu3 N8 2.635(4) . ?
S1 N1 1.653(4) . ?
S1 C1 1.713(5) . ?
Cl6 C2 1.718(5) . ?
S6 N6 1.645(4) . ?
S6 C21 1.705(6) . ?
S4 N4 1.641(4) . ?
S4 C13 1.705(5) . ?
Cl5 C1 1.704(5) . ?
Cl4 C10 1.717(6) . ?
S9 N9 1.647(4) . ?
S9 C33 1.708(6) . ?
S8 N8 1.651(5) . ?
S8 C29 1.701(6) . ?
Cl11 C13 1.702(5) . ?
Cl12 C14 1.711(5) . ?
Cl7 C17 1.692(5) . ?
Cl8 C18 1.713(5) . ?
S2 N2 1.645(4) . ?
S2 C5 1.713(5) . ?
Cl18 C26 1.706(5) . ?
S7 N7 1.650(4) . ?
S7 C25 1.719(5) . ?
S5 N5 1.649(4) . ?
S5 C17 1.707(5) . ?
Cl2 C6 1.711(5) . ?
Cl10 C22 1.703(6) . ?
Cl14 C34 1.710(5) . ?
Cl1 C5 1.702(5) . ?
Cl13 C33 1.707(6) . ?
Cl9 C21 1.705(5) . ?
Cl17 C25 1.693(5) . ?
S3 N3 1.638(5) . ?
S3 C9 1.723(6) . ?
Cl3 C9 1.692(6) . ?
Cl15 C29 1.718(6) . ?
Cl16 C30 1.707(5) . ?
O11 C16 1.267(5) . ?
O5 C4 1.262(6) . ?
O13 C24 1.264(6) . ?
O7 C36 1.248(5) . ?
O8 H8A 0.8802 . ?
O8 H8B 0.8803 . ?
O19 C36 1.260(6) . ?
O23 H23A 0.8699 . ?
O23 H23B 0.8701 . ?
O17 C28 1.266(6) . ?
O18 C28 1.231(6) . ?
O9 C20 1.248(6) . ?
O4 C12 1.267(6) . ?
O16 H16A 0.8744 . ?
O16 H16B 0.8744 . ?
O2 C8 1.249(6) . ?
O22 H22A 0.8749 . ?
O22 H22B 0.8745 . ?
O6 C4 1.236(6) . ?
O25 H25A 0.8705 . ?
O25 H25B 0.8697 . ?
O12 C16 1.238(5) . ?
O14 C24 1.246(6) . ?
O20 C32 1.275(7) . ?
O10 Eu1 2.451(3) 2_667 ?
O10 C20 1.246(5) . ?
O3 C12 1.237(6) . ?
O1 C8 1.255(5) . ?
N6 C23 1.324(6) . ?
O15 H15A 0.8708 . ?
O15 H15B 0.8704 . ?
N7 C27 1.328(6) . ?
N2 C7 1.324(6) . ?
N9 C35 1.321(6) . ?
N1 C3 1.322(6) . ?
N4 C15 1.326(6) . ?
N8 C31 1.319(6) . ?
N5 C19 1.327(6) . ?
C35 C36 1.506(7) . ?
C35 C34 1.418(7) . ?
C23 C24 1.509(7) . ?
C23 C22 1.416(7) . ?
C27 C28 1.506(7) . ?
C27 C26 1.402(7) . ?
O21 C32 1.216(6) . ?
C15 C14 1.415(6) . ?
C15 C16 1.509(6) . ?
C2 C1 1.347(7) . ?
C2 C3 1.430(6) . ?
N3 C11 1.333(6) . ?
C18 C19 1.407(6) . ?
C18 C17 1.371(7) . ?
C20 C19 1.521(7) . ?
O24 H24 0.8400 . ?
O24 C37 1.489(9) . ?
C4 C3 1.515(7) . ?
C7 C6 1.405(7) . ?
C7 C8 1.511(7) . ?
C12 C11 1.513(7) . ?
C14 C13 1.362(7) . ?
C6 C5 1.357(7) . ?
C34 C33 1.361(7) . ?
C21 C22 1.363(7) . ?
C10 C11 1.417(7) . ?
C10 C9 1.357(7) . ?
C26 C25 1.372(7) . ?
C32 C31 1.507(8) . ?
C31 C30 1.415(8) . ?
C30 C29 1.362(8) . ?
C38 H38A 0.9800 . ?
C38 H38B 0.9800 . ?
C38 H38C 0.9800 . ?
C38 C37 1.442(9) . ?
C37 H37A 0.9900 . ?
C37 H37B 0.9900 . ?

loop_
_geom_torsion_atom_site_label_1
_geom_torsion_atom_site_label_2
_geom_torsion_atom_site_label_3
_geom_torsion_atom_site_label_4
_geom_torsion
_geom_torsion_site_symmetry_1
_geom_torsion_site_symmetry_2
_geom_torsion_site_symmetry_3
_geom_torsion_site_symmetry_4
_geom_torsion_publ_flag
Eu1 O5 C4 O6 177.1(4) . . . . ?
Eu1 O5 C4 C3 -2.3(6) . . . . ?
Eu1 O7 C36 O19 -27.2(7) . . . . ?
Eu1 O7 C36 C35 155.2(3) . . . . ?
Eu1 O4 C12 O3 11.0(5) . . . . ?
Eu1 O4 C12 C11 -167.3(4) . . . . ?
Eu1 O10 C20 O9 -4.0(9) 2_667 . . . ?
Eu1 O10 C20 C19 178.6(3) 2_667 . . . ?
Eu1 O3 C12 O4 -10.9(5) . . . . ?
Eu1 O3 C12 C11 167.4(4) . . . . ?
Eu1 O1 C8 O2 -160.7(4) . . . . ?
Eu1 O1 C8 C7 21.0(6) . . . . ?
Eu1 N2 C7 C6 164.5(3) . . . . ?
Eu1 N2 C7 C8 -15.6(6) . . . . ?
Eu1 N1 C3 C2 169.3(3) . . . . ?
Eu1 N1 C3 C4 -13.2(5) . . . . ?
Eu2 O11 C16 O12 167.1(4) . . . . ?
Eu2 O11 C16 C15 -9.9(7) . . . . ?
Eu2 O13 C24 O14 -174.9(4) . . . . ?
Eu2 O13 C24 C23 6.7(6) . . . . ?
Eu2 O9 C20 O10 -173.1(4) . . . . ?
Eu2 O9 C20 C19 4.4(7) . . . . ?
Eu2 O2 C8 O1 -2.3(8) . . . . ?
Eu2 O2 C8 C7 176.0(3) . . . . ?
Eu2 N6 C23 C24 -0.7(5) . . . . ?
Eu2 N6 C23 C22 179.6(3) . . . . ?
Eu2 N4 C15 C14 173.3(4) . . . . ?
Eu2 N4 C15 C16 -9.0(6) . . . . ?
Eu2 N5 C19 C18 -173.0(3) . . . . ?
Eu2 N5 C19 C20 3.3(6) . . . . ?
Eu3 O19 C36 O7 -169.3(4) . . . . ?
Eu3 O19 C36 C35 8.4(7) . . . . ?
Eu3 O17 C28 O18 173.6(4) . . . . ?
Eu3 O17 C28 C27 -5.0(6) . . . . ?
Eu3 O14 C24 O13 -1.3(9) . . . . ?
Eu3 O14 C24 C23 177.1(3) . . . . ?
Eu3 O20 C32 O21 -172.4(4) . . . . ?
Eu3 O20 C32 C31 8.6(7) . . . . ?
Eu3 N7 C27 C28 -21.8(5) . . . . ?
Eu3 N7 C27 C26 159.4(3) . . . . ?
Eu3 N9 C35 C36 0.7(5) . . . . ?
Eu3 N9 C35 C34 -177.8(3) . . . . ?
Eu3 N8 C31 C32 -13.6(6) . . . . ?
Eu3 N8 C31 C30 169.1(3) . . . . ?
S1 N1 C3 C2 -1.9(5) . . . . ?
S1 N1 C3 C4 175.6(3) . . . . ?
Cl6 C2 C1 S1 175.7(3) . . . . ?
Cl6 C2 C1 Cl5 -2.7(7) . . . . ?
Cl6 C2 C3 N1 -174.2(4) . . . . ?
Cl6 C2 C3 C4 8.7(8) . . . . ?
S6 N6 C23 C24 -178.9(3) . . . . ?
S6 N6 C23 C22 1.4(6) . . . . ?
S6 C21 C22 Cl10 -176.9(3) . . . . ?
S6 C21 C22 C23 1.4(6) . . . . ?
S4 N4 C15 C14 -2.2(6) . . . . ?
S4 N4 C15 C16 175.6(4) . . . . ?
Cl4 C10 C11 N3 179.4(4) . . . . ?
Cl4 C10 C11 C12 0.8(8) . . . . ?
Cl4 C10 C9 S3 -179.9(3) . . . . ?
Cl4 C10 C9 Cl3 -1.3(8) . . . . ?
S9 N9 C35 C36 -179.5(3) . . . . ?
S9 N9 C35 C34 2.1(6) . . . . ?
S8 N8 C31 C32 176.3(4) . . . . ?
S8 N8 C31 C30 -1.0(6) . . . . ?
Cl12 C14 C13 S4 179.5(3) . . . . ?
Cl12 C14 C13 Cl11 1.2(8) . . . . ?
Cl8 C18 C19 N5 -176.3(4) . . . . ?
Cl8 C18 C19 C20 8.1(8) . . . . ?
Cl8 C18 C17 Cl7 -5.9(8) . . . . ?
Cl8 C18 C17 S5 176.1(3) . . . . ?
S2 N2 C7 C6 1.1(6) . . . . ?
S2 N2 C7 C8 -179.0(3) . . . . ?
Cl18 C26 C25 S7 179.7(3) . . . . ?
Cl18 C26 C25 Cl17 -1.6(8) . . . . ?
S7 N7 C27 C28 179.4(3) . . . . ?
S7 N7 C27 C26 0.5(5) . . . . ?
S5 N5 C19 C18 0.0(6) . . . . ?
S5 N5 C19 C20 176.3(3) . . . . ?
Cl2 C6 C5 S2 179.4(3) . . . . ?
Cl2 C6 C5 Cl1 -1.4(8) . . . . ?
Cl14 C34 C33 S9 -179.2(3) . . . . ?
Cl14 C34 C33 Cl13 1.5(8) . . . . ?
Cl9 C21 C22 Cl10 3.1(8) . . . . ?
Cl9 C21 C22 C23 -178.5(4) . . . . ?
S3 N3 C11 C12 179.1(4) . . . . ?
S3 N3 C11 C10 0.3(6) . . . . ?
Cl16 C30 C29 S8 178.9(3) . . . . ?
Cl16 C30 C29 Cl15 -2.4(7) . . . . ?
O5 C4 C3 N1 10.5(7) . . . . ?
O5 C4 C3 C2 -172.5(4) . . . . ?
O9 C20 C19 N5 -4.8(7) . . . . ?
O9 C20 C19 C18 170.9(5) . . . . ?
O4 C12 C11 N3 146.8(5) . . . . ?
O4 C12 C11 C10 -34.5(7) . . . . ?
O6 C4 C3 N1 -169.0(4) . . . . ?
O6 C4 C3 C2 8.0(8) . . . . ?
O20 C32 C31 N8 4.6(7) . . . . ?
O20 C32 C31 C30 -178.5(5) . . . . ?
O10 C20 C19 N5 172.9(5) . . . . ?
O10 C20 C19 C18 -11.4(8) . . . . ?
O3 C12 C11 N3 -31.6(7) . . . . ?
O3 C12 C11 C10 147.1(5) . . . . ?
N6 S6 C21 Cl9 179.3(4) . . . . ?
N6 S6 C21 C22 -0.6(4) . . . . ?
N6 C23 C24 O13 -3.4(7) . . . . ?
N6 C23 C24 O14 178.0(5) . . . . ?
N6 C23 C22 Cl10 176.5(4) . . . . ?
N6 C23 C22 C21 -1.8(7) . . . . ?
N7 S7 C25 Cl17 -179.3(4) . . . . ?
N7 S7 C25 C26 -0.5(4) . . . . ?
N7 C27 C28 O17 19.3(6) . . . . ?
N7 C27 C28 O18 -159.5(4) . . . . ?
N7 C27 C26 Cl18 -179.7(4) . . . . ?
N7 C27 C26 C25 -0.9(7) . . . . ?
N2 S2 C5 Cl1 -178.4(4) . . . . ?
N2 S2 C5 C6 0.9(5) . . . . ?
N2 C7 C6 Cl2 179.8(4) . . . . ?
N2 C7 C6 C5 -0.4(7) . . . . ?
N2 C7 C8 O2 -178.4(4) . . . . ?
N2 C7 C8 O1 0.1(7) . . . . ?
N9 S9 C33 Cl13 -179.5(4) . . . . ?
N9 S9 C33 C34 1.1(5) . . . . ?
N9 C35 C36 O7 172.8(4) . . . . ?
N9 C35 C36 O19 -5.1(7) . . . . ?
N9 C35 C34 Cl14 177.8(4) . . . . ?
N9 C35 C34 C33 -1.2(7) . . . . ?
N1 S1 C1 Cl5 177.5(3) . . . . ?
N1 S1 C1 C2 -0.9(4) . . . . ?
N4 S4 C13 Cl11 177.2(4) . . . . ?
N4 S4 C13 C14 -1.1(5) . . . . ?
N4 C15 C14 Cl12 -178.0(4) . . . . ?
N4 C15 C14 C13 1.3(7) . . . . ?
N4 C15 C16 O11 12.0(7) . . . . ?
N4 C15 C16 O12 -165.2(5) . . . . ?
N8 S8 C29 Cl15 -179.1(4) . . . . ?
N8 S8 C29 C30 -0.4(4) . . . . ?
N8 C31 C30 Cl16 -178.2(4) . . . . ?
N8 C31 C30 C29 0.7(7) . . . . ?
N5 S5 C17 Cl7 -177.2(4) . . . . ?
N5 S5 C17 C18 1.0(4) . . . . ?
C35 C34 C33 S9 -0.2(6) . . . . ?
C35 C34 C33 Cl13 -179.5(4) . . . . ?
C36 C35 C34 Cl14 -0.4(8) . . . . ?
C36 C35 C34 C33 -179.4(5) . . . . ?
C27 C26 C25 S7 0.8(6) . . . . ?
C27 C26 C25 Cl17 179.5(4) . . . . ?
O21 C32 C31 N8 -174.5(5) . . . . ?
O21 C32 C31 C30 2.4(9) . . . . ?
C24 C23 C22 Cl10 -3.3(8) . . . . ?
C24 C23 C22 C21 178.4(5) . . . . ?
C15 C14 C13 S4 0.1(6) . . . . ?
C15 C14 C13 Cl11 -178.2(4) . . . . ?
N3 S3 C9 Cl3 -177.9(4) . . . . ?
N3 S3 C9 C10 0.8(4) . . . . ?
C7 C6 C5 S2 -0.4(6) . . . . ?
C7 C6 C5 Cl1 178.8(4) . . . . ?
C28 C27 C26 Cl18 1.6(8) . . . . ?
C28 C27 C26 C25 -179.6(5) . . . . ?
C14 C15 C16 O11 -170.7(5) . . . . ?
C14 C15 C16 O12 12.1(9) . . . . ?
C6 C7 C8 O2 1.5(8) . . . . ?
C6 C7 C8 O1 180.0(5) . . . . ?
C1 S1 N1 Eu1 -168.3(3) . . . . ?
C1 S1 N1 C3 1.6(4) . . . . ?
C1 C2 C3 N1 1.2(6) . . . . ?
C1 C2 C3 C4 -175.9(5) . . . . ?
C19 C18 C17 Cl7 177.0(4) . . . . ?
C19 C18 C17 S5 -1.1(6) . . . . ?
C8 C7 C6 Cl2 -0.1(8) . . . . ?
C8 C7 C6 C5 179.7(5) . . . . ?
C16 C15 C14 Cl12 4.6(9) . . . . ?
C16 C15 C14 C13 -176.0(5) . . . . ?
C13 S4 N4 Eu2 -172.7(3) . . . . ?
C13 S4 N4 C15 1.9(4) . . . . ?
C34 C35 C36 O7 -9.1(8) . . . . ?
C34 C35 C36 O19 173.1(5) . . . . ?
C17 S5 N5 Eu2 171.2(3) . . . . ?
C17 S5 N5 C19 -0.6(4) . . . . ?
C17 C18 C19 N5 0.7(7) . . . . ?
C17 C18 C19 C20 -174.9(5) . . . . ?
C3 C2 C1 S1 0.0(5) . . . . ?
C3 C2 C1 Cl5 -178.3(4) . . . . ?
C5 S2 N2 Eu1 -159.7(3) . . . . ?
C5 S2 N2 C7 -1.1(4) . . . . ?
C21 S6 N6 Eu2 -178.3(3) . . . . ?
C21 S6 N6 C23 -0.4(4) . . . . ?
C33 S9 N9 Eu3 178.0(3) . . . . ?
C33 S9 N9 C35 -1.8(4) . . . . ?
C22 C23 C24 O13 176.3(5) . . . . ?
C22 C23 C24 O14 -2.3(8) . . . . ?
C11 C10 C9 S3 -0.7(6) . . . . ?
C11 C10 C9 Cl3 177.8(4) . . . . ?
C26 C27 C28 O17 -162.1(5) . . . . ?
C26 C27 C28 O18 19.2(8) . . . . ?
C32 C31 C30 Cl16 4.9(9) . . . . ?
C32 C31 C30 C29 -176.2(5) . . . . ?
C31 C30 C29 S8 -0.1(6) . . . . ?
C31 C30 C29 Cl15 178.6(4) . . . . ?
C25 S7 N7 Eu3 -153.1(3) . . . . ?
C25 S7 N7 C27 0.0(4) . . . . ?
C29 S8 N8 Eu3 -167.5(3) . . . . ?
C29 S8 N8 C31 0.8(4) . . . . ?
C9 S3 N3 C11 -0.6(4) . . . . ?
C9 C10 C11 N3 0.3(7) . . . . ?
C9 C10 C11 C12 -178.4(5) . . . . ?
